data_1525932
loop_
_publ_author_name
'Dudenkov, I.V.'
'Zhizhin, K.Yu.'
'Goeva, L.V.'
'Chernyavskii, A.S.'
'Katser, S.B.'
'Sergienko, V.S.'
'Solntsev, K.A.'
'Kuznetsov, N.T.'

_publ_section_title
;
 Synthesis and crystal structure of 1,7-(N H3)2 B12 H10 * 0.5(H2 O)
;
_journal_name_full 'Zhurnal Neorganicheskoi Khimii'
_journal_page_first 2016
_journal_page_last 2019
_journal_volume 45
_journal_year 2000
_chemical_formula_sum 'B12 H17 N2 O0.5'
_chemical_name_systematic '(N H3)2 B12 H10 (H2 O)0.5'
_space_group_IT_number 33
_symmetry_space_group_name_Hall 'P 2c -2n'
_symmetry_space_group_name_H-M 'P n a 21'
_cell_angle_alpha 90
_cell_angle_beta 90
_cell_angle_gamma 90
_cell_formula_units_Z 8
_cell_length_a 22.99
_cell_length_b 10.293
_cell_length_c 9.323
_cell_volume 2206.158
_citation_journal_id_ASTM ZNOKAQ
_cod_data_source_file Dudenkov_ZNOKAQ_2000_845.cif
_cod_data_source_block H17B12N2O0.5
_cod_original_formula_sum 'H17 B12 N2 O0.5'
_cod_database_code 1525932

loop_
_symmetry_equiv_pos_as_xyz
x,y,z
-x,-y,z+1/2
-x+1/2,y+1/2,z+1/2
x+1/2,-y+1/2,z

loop_
_atom_site_label
_atom_site_type_symbol
_atom_site_fract_x
_atom_site_fract_y
_atom_site_fract_z
_atom_site_occupancy
_atom_site_U_iso_or_equiv
B17 B 0.0054 0.081 0.063 1 0.0
B1 B 0.2742 0.802 0.167 1 0.0
B8 B 0.1556 0.7707 0.092 1 0.0
N2 N-3 0.1732 0.8389 0.792 1 0.0
B10 B 0.2331 0.5524 0.083 1 0.0
B7 B 0.1969 0.781 -0.069 1 0.0
B11 B 0.2468 0.645 -0.075 1 0.0
B12 B 0.1751 0.627 -0.009 1 0.0
B14 B 0.034 0.297 0.244 1 0.0
B22 B -0.0538 0.19 0.058 1 0.0
B20 B 0.0446 0.323 -0.061 1 0.0
B19 B 0.0244 0.403 0.097 1 0.0
B18 B -0.0145 0.163 0.22 1 0.0
N1 N-3 0.3193 0.8847 0.248 1 0.0
N4 N-3 0.0331 0.552 0.111 1 0.0
B13 B 0.0587 0.15 0.177 1 0.0
B3 B 0.2158 0.8826 0.08 1 0.0
B6 B 0.2942 0.6617 0.072 1 0.0
B2 B 0.2735 0.804 -0.022 1 0.0
B4 B 0.2043 0.789 0.239 1 0.0
B23 B -0.0368 0.324 0.171 1 0.0
B16 B 0.068 0.161 -0.016 1 0.0
B24 B -0.0293 0.341 -0.016 1 0.0
B9 B 0.1776 0.63 0.186 1 0.0
B21 B -0.0043 0.188 -0.086 1 0.0
B15 B 0.0846 0.297 0.1 1 0.0
N3 N-3 0.0992 0.0615 0.266 1 0.0
O1 O-2 0.3227 0.1253 0.0448 1 0.0
B5 B 0.2511 0.65 0.234 1 0.0
